data_2020373
loop_
_publ_author_name
'Artioli, G.'
'Pluth, J.J.'
'Smith, J.V.'

_publ_section_title
;
 Synthetic Phosphorus-Substituted Analcime, Na13 Al24 Si13 P11 O96 * 16H2
 O, with Ordered Al and Si/P
;
_journal_name_full 'Acta Crystallographica C (39,1983-)'
_journal_page_first 214
_journal_page_last 217
_journal_volume 40
_journal_year 1984
_chemical_formula_sum 'Al24 H32 Na13 O112 P11 Si13'
_chemical_name_systematic 'Na13 Al24 Si13 P11 O96 (H2 O)16'
_space_group_IT_number 214
_symmetry_space_group_name_Hall 'I 4bd 2c 3'
_symmetry_space_group_name_H-M 'I 41 3 2'
_cell_angle_alpha 90
_cell_angle_beta 90
_cell_angle_gamma 90
_cell_formula_units_Z 1
_cell_length_a 13.729
_cell_length_b 13.729
_cell_length_c 13.729
_cell_volume 2587.717
_citation_journal_id_ASTM ACSCEE
_cod_data_source_file Artioli_ACSCEE_1984_1321.cif
_cod_data_source_block H32Al24Na13O112P11Si13
_cod_original_formula_sum 'H32 Al24 Na13 O112 P11 Si13'
_cod_database_code 2020373

loop_
_symmetry_equiv_pos_as_xyz
x,y,z
-y+1/4,x+3/4,z+1/4
-x+1/2,-y,z+1/2
y+1/4,-x+1/4,z+3/4
x,-y,-z+1/2
y+1/4,x+3/4,-z+3/4
-x+1/2,y,-z
-y+1/4,-x+1/4,-z+1/4
z,x,y
-x+1/4,z+3/4,y+1/4
-z+1/2,-x,y+1/2
x+1/4,-z+1/4,y+3/4
z,-x,-y+1/2
x+1/4,z+3/4,-y+3/4
-z+1/2,x,-y
-x+1/4,-z+1/4,-y+1/4
y,z,x
y+1/2,-z+1/2,-x
z+3/4,y+1/4,-x+1/4
-y,z+1/2,-x+1/2
-z+1/4,-y+1/4,-x+1/4
-y+1/2,-z,x+1/2
z+3/4,-y+3/4,x+1/4
-z+3/4,y+1/4,x+3/4
x+1/2,y+1/2,z+1/2
-y+3/4,x+5/4,z+3/4
-x+1,-y+1/2,z+1
y+3/4,-x+3/4,z+5/4
x+1/2,-y+1/2,-z+1
y+3/4,x+5/4,-z+5/4
-x+1,y+1/2,-z+1/2
-y+3/4,-x+3/4,-z+3/4
z+1/2,x+1/2,y+1/2
-x+3/4,z+5/4,y+3/4
-z+1,-x+1/2,y+1
x+3/4,-z+3/4,y+5/4
z+1/2,-x+1/2,-y+1
x+3/4,z+5/4,-y+5/4
-z+1,x+1/2,-y+1/2
-x+3/4,-z+3/4,-y+3/4
y+1/2,z+1/2,x+1/2
y+1,-z+1,-x+1/2
z+5/4,y+3/4,-x+3/4
-y+1/2,z+1,-x+1
-z+3/4,-y+3/4,-x+3/4
-y+1,-z+1/2,x+1
z+5/4,-y+5/4,x+3/4
-z+5/4,y+3/4,x+5/4

loop_
_atom_site_label
_atom_site_type_symbol
_atom_site_fract_x
_atom_site_fract_y
_atom_site_fract_z
_atom_site_occupancy
_atom_site_U_iso_or_equiv
O1 O-2 0.3959 0.1247 0.2853 1 0.0
O4 O-2 0.375 0.375 0.375 1 0.0
Na2 Na+1 0.625 0 0.25 0.5 0.0
O2 O-2 0.2244 0.1033 0.3579 1 0.0
P1 P+5 0.3365 0.0865 0.375 0.46 0.0
Si1 Si+4 0.3365 0.0865 0.375 0.54 0.0
Al1 Al+3 0.125 0.1612 0.4112 1 0.0
Na1 Na+1 0.125 0 0.25 0.58 0.0
O3 O-2 0.125 0.125 0.125 1 0.0
